data_2008796
loop_
_publ_author_name
'Danilovski, Aleksandar'
'Vinkovi\'c, Mladen'
'Fili\'c, Darko'

_publ_section_title
;
 Nitro derivatives of glutethimide
;
_journal_issue 8
_journal_name_full 'Acta Crystallographica Section C'
_journal_page_first 1300
_journal_page_last 1304
_journal_paper_doi 10.1107/S0108270199005673
_journal_volume 55
_journal_year 1999
_chemical_formula_moiety 'C13 H14 N2 O4'
_chemical_formula_sum 'C13 H14 N2 O4'
_chemical_formula_weight 262.26
_chemical_name_common m-nitroglutethimide
_chemical_name_systematic
;
3-(3'-nitrophenyl)-3-ethylpiperidine-2,6-dione
;
_space_group_IT_number 14
_symmetry_cell_setting monoclinic
_symmetry_space_group_name_Hall '-P 2yn'
_symmetry_space_group_name_H-M 'P 1 21/n 1'
_cell_angle_alpha 90.00
_cell_angle_beta 96.71(2)
_cell_angle_gamma 90.00
_cell_formula_units_Z 4
_cell_length_a 9.4376(7)
_cell_length_b 13.168(2)
_cell_length_c 10.035(2)
_cell_measurement_reflns_used 20
_cell_measurement_temperature 293
_cell_measurement_theta_max 30.00
_cell_measurement_theta_min 15.00
_cell_volume 1238.6(3)
_computing_cell_refinement STADI4
_computing_data_collection 'STADI4 (Stoe & Cie, 1996a)'
_computing_data_reduction 'XRED (Stoe & Cie, 1996b)'
_computing_molecular_graphics 'ORTEP3 (Johnson & Burnett, 1997) and PLUTON97 (Spek, 1997)'
_computing_publication_material SHELXL97
_computing_structure_refinement 'SHELXL97 (Sheldrick, 1997a)'
_computing_structure_solution 'SHELXS97 (Sheldrick, 1997b)'
_diffrn_ambient_temperature 293
_diffrn_measurement_device_type 'Philips PW1100 upgraded by Stoe & Cie'
_diffrn_measurement_method \w-scan
_diffrn_radiation_monochromator graphite
_diffrn_radiation_source 'fine-focus sealed X-ray tube'
_diffrn_radiation_type 'Cu K\a'
_diffrn_radiation_wavelength 1.54178
_diffrn_reflns_av_R_equivalents 0.0813
_diffrn_reflns_av_sigmaI/netI 0.0174
_diffrn_reflns_limit_h_max 10
_diffrn_reflns_limit_h_min -10
_diffrn_reflns_limit_k_max 15
_diffrn_reflns_limit_k_min 0
_diffrn_reflns_limit_l_max 11
_diffrn_reflns_limit_l_min 0
_diffrn_reflns_number 2130
_diffrn_reflns_theta_max 63.50
_diffrn_reflns_theta_min 3.00
_diffrn_standards_decay_% 3.5
_diffrn_standards_interval_time 90
_diffrn_standards_number 3
_exptl_absorpt_coefficient_mu 0.885
_exptl_absorpt_correction_type none
_exptl_crystal_colour colourless
_exptl_crystal_density_diffrn 1.406
_exptl_crystal_density_method 'not measured'
_exptl_crystal_description 'irregularly shaped'
_exptl_crystal_F_000 552
_exptl_crystal_size_max 0.28
_exptl_crystal_size_mid 0.21
_exptl_crystal_size_min 0.17
_refine_diff_density_max 0.153
_refine_diff_density_min -0.172
_refine_ls_extinction_coef 0.0037(6)
_refine_ls_extinction_method 'SHELXL97 (Sheldrick, 1997a)'
_refine_ls_goodness_of_fit_ref 1.084
_refine_ls_hydrogen_treatment constr
_refine_ls_matrix_type full
_refine_ls_number_parameters 173
_refine_ls_number_reflns 2017
_refine_ls_restrained_S_all 1.084
_refine_ls_R_factor_all 0.0518
_refine_ls_R_factor_gt 0.0388
_refine_ls_shift/su_max 0.001
_refine_ls_shift/su_mean 0.000
_refine_ls_structure_factor_coef Fsqd
_refine_ls_weighting_details 'w = 1/[\s^2^(Fo^2^)+(0.0553P)^2^+0.2460P] where P=(Fo^2^+2Fc^2^)/3'
_refine_ls_weighting_scheme calc
_refine_ls_wR_factor_ref 0.1114
_reflns_number_gt 1556
_reflns_number_total 2025
_reflns_threshold_expression I>2\s(I)
_cod_data_source_file ka1321.cif
_cod_data_source_block I
_cod_depositor_comments
;
The following automatic conversions were performed:

'_atom_site_thermal_displace_type' tag value 'Uij' was replaced with
'Uani' value 19 times.

Automatic conversion script
Id: cif_fix_values 1646 2011-03-28 12:23:43Z adriana 

The following automatic conversions were performed:

'_refine_ls_weighting_scheme' value 'calc w =
1/[\s^2^(Fo^2^)+(0.0553P)^2^+0.2460P] where P=(Fo^2^+2Fc^2^)/3' was
changed to 'calc'. New tag '_refine_ls_weighting_details' was
created. The value of the new tag was set to 'w =
1/[\s^2^(Fo^2^)+(0.0553P)^2^+0.2460P] where P=(Fo^2^+2Fc^2^)/3'.

Automatic conversion script
Id: cif_fix_values 3143 2015-03-26 13:38:13Z robertas 
;
_cod_original_sg_symbol_H-M 'P 21/n'
_cod_database_code 2008796

loop_
_symmetry_equiv_pos_as_xyz
x,y,z
-x+1/2,y+1/2,-z+1/2
-x,-y,-z
x-1/2,-y-1/2,z-1/2

loop_
_atom_site_aniso_label
_atom_site_aniso_U_11
_atom_site_aniso_U_22
_atom_site_aniso_U_33
_atom_site_aniso_U_12
_atom_site_aniso_U_13
_atom_site_aniso_U_23
_atom_site_aniso_type_symbol
O21 0.0724(9) 0.0608(8) 0.0492(8) -0.0065(7) -0.0122(6) 0.0027(6) O
O61 0.0797(10) 0.0397(7) 0.0804(10) -0.0084(7) -0.0126(7) 0.0060(6) O
O32' 0.1312(16) 0.0619(10) 0.0731(11) -0.0041(10) 0.0175(10) -0.0108(8) O
O33' 0.1474(18) 0.1066(15) 0.1097(15) 0.0646(14) 0.0330(13) -0.0153(12) O
N1 0.0579(9) 0.0388(8) 0.0527(9) -0.0041(6) -0.0068(7) -0.0063(6) N
N31' 0.1159(17) 0.0572(11) 0.0608(11) 0.0303(12) 0.0224(11) 0.0060(9) N
C2 0.0447(9) 0.0437(10) 0.0471(10) -0.0023(7) -0.0039(7) -0.0015(8) C
C3 0.0406(9) 0.0374(8) 0.0455(9) -0.0010(7) -0.0041(7) -0.0006(7) C
C31 0.0501(10) 0.0440(10) 0.0596(11) -0.0037(8) 0.0035(8) 0.0017(8) C
C32 0.0560(12) 0.0666(13) 0.0845(15) 0.0006(10) 0.0165(10) 0.0106(12) C
C4 0.0455(9) 0.0422(9) 0.0488(10) 0.0018(7) -0.0085(7) -0.0022(8) C
C5 0.0626(11) 0.0413(10) 0.0523(11) 0.0031(8) -0.0051(9) 0.0045(8) C
C6 0.0480(10) 0.0406(10) 0.0601(11) -0.0015(7) -0.0031(8) 0.0036(8) C
C1' 0.0452(9) 0.0388(9) 0.0501(10) 0.0016(7) 0.0000(7) 0.0061(7) C
C2' 0.0564(11) 0.0442(10) 0.0534(10) 0.0032(8) 0.0033(8) 0.0027(8) C
C3' 0.0724(13) 0.0490(11) 0.0568(11) 0.0152(9) 0.0134(9) 0.0077(9) C
C4' 0.0664(14) 0.0732(15) 0.0753(14) 0.0238(11) 0.0240(11) 0.0216(12) C
C5' 0.0457(11) 0.0744(15) 0.0939(16) 0.0028(10) 0.0100(10) 0.0170(13) C
C6' 0.0447(10) 0.0499(11) 0.0726(13) -0.0012(8) 0.0004(9) 0.0074(9) C

loop_
_atom_site_label
_atom_site_fract_x
_atom_site_fract_y
_atom_site_fract_z
_atom_site_U_iso_or_equiv
_atom_site_thermal_displace_type
_atom_site_calc_flag
_atom_site_refinement_flags
_atom_site_type_symbol
O21 0.03747(15) 0.26995(10) 0.37801(13) 0.0623(4) Uani ? ? O
O61 0.07522(15) 0.00992(9) 0.66940(15) 0.0684(4) Uani ? ? O
O32' 0.0522(3) 0.60783(12) 0.92037(17) 0.0883(6) Uani ? ? O
O33' -0.1750(2) 0.62081(15) 0.9270(2) 0.1198(8) Uani ? ? O
N1 0.06242(15) 0.14368(10) 0.52878(15) 0.0509(4) Uani ? ? N
N31' -0.0707(3) 0.58008(14) 0.88809(19) 0.0770(6) Uani ? ? N
C2 0.07371(17) 0.24489(13) 0.49335(17) 0.0459(4) Uani ? ? C
C3 0.12834(17) 0.31958(12) 0.60406(16) 0.0419(4) Uani ? ? C
C31 0.21574(19) 0.40276(13) 0.54143(19) 0.0515(5) Uani ? ? C
C32 0.3404(2) 0.36469(16) 0.4719(2) 0.0684(6) Uani ? ? C
C4 0.22135(18) 0.26425(12) 0.71738(17) 0.0466(4) Uani ? ? C
C5 0.1474(2) 0.17092(13) 0.76548(18) 0.0530(5) Uani ? ? C
C6 0.09417(18) 0.10104(13) 0.65397(18) 0.0503(5) Uani ? ? C
C1' -0.00129(18) 0.36658(12) 0.65930(17) 0.0451(4) Uani ? ? C
C2' 0.0190(2) 0.44924(13) 0.74641(18) 0.0515(5) Uani ? ? C
C3' -0.0964(2) 0.49110(14) 0.79784(19) 0.0589(5) Uani ? ? C
C4' -0.2328(2) 0.45334(17) 0.7701(2) 0.0704(6) Uani ? ? C
C5' -0.2531(2) 0.37091(17) 0.6866(2) 0.0712(6) Uani ? ? C
C6' -0.13928(18) 0.32854(14) 0.6308(2) 0.0562(5) Uani ? ? C
H1 0.0320 0.1027 0.4650 0.061 Uiso ? ? H
H31A 0.1519 0.4405 0.4767 0.062 Uiso ? ? H
H31B 0.2522 0.4497 0.6117 0.062 Uiso ? ? H
H32A 0.3879 0.4214 0.4364 0.103 Uiso ? ? H
H32B 0.3057 0.3198 0.4001 0.103 Uiso ? ? H
H32C 0.4063 0.3289 0.5354 0.103 Uiso ? ? H
H4A 0.3103 0.2439 0.6856 0.056 Uiso ? ? H
H4B 0.2438 0.3105 0.7921 0.056 Uiso ? ? H
H5A 0.2137 0.1344 0.8295 0.064 Uiso ? ? H
H5B 0.0677 0.1924 0.8115 0.064 Uiso ? ? H
H2' 0.1098 0.4758 0.7695 0.062 Uiso ? ? H
H4' -0.3089 0.4829 0.8070 0.084 Uiso ? ? H
H5' -0.3438 0.3433 0.6673 0.085 Uiso ? ? H
H6' -0.1553 0.2735 0.5730 0.067 Uiso ? ? H

loop_
_atom_type_symbol
_atom_type_scat_dispersion_real
_atom_type_scat_dispersion_imag
_atom_type_scat_source
C 0.0181 0.0091 '  International Tables Vol C Tables 4.2.6.8 and 6.1.1.4'
H 0.0000 0.0000 '  International Tables Vol C Tables 4.2.6.8 and 6.1.1.4'
N 0.0311 0.0180 '  International Tables Vol C Tables 4.2.6.8 and 6.1.1.4'
O 0.0492 0.0322 '  International Tables Vol C Tables 4.2.6.8 and 6.1.1.4'

loop_
_geom_angle_atom_site_label_1
_geom_angle_atom_site_label_2
_geom_angle_atom_site_label_3
_geom_angle
_geom_angle_publ_flag
O21 C2 N1 118.96(15) ?
O21 C2 C3 123.51(15) ?
O61 C6 N1 119.67(17) ?
O61 C6 C5 123.44(17) ?
O32' N31' O33' 123.9(2) ?
O32' N31' C3' 118.68(19) ?
O33' N31' C3' 117.4(2) ?
N1 C2 C3 117.51(14) ?
N1 C6 C5 116.87(15) ?
C2 C3 C4 110.36(13) yes
C2 C3 C31 108.11(14) yes
C32 C31 C3 115.49(15) ?
C4 C3 C31 110.52(13) yes
C5 C4 C3 112.00(13) ?
C6 C5 C4 112.82(15) ?
C6 N1 C2 127.65(15) ?
C1' C3 C4 109.58(14) yes
C1' C3 C31 110.31(13) yes
C1' C3 C2 107.90(13) yes
C2' C1' C3 119.03(15) ?
C2' C3' C4' 122.9(2) ?
C2' C3' N31' 117.79(19) ?
C3' C2' C1' 119.46(18) ?
C4' C3' N31' 119.36(19) ?
C4' C5' C6' 120.5(2) ?
C5' C4' C3' 117.98(19) ?
C5' C6' C1' 121.49(19) ?
C6' C1' C2' 117.74(17) ?
C6' C1' C3 123.19(16) ?

loop_
_geom_bond_atom_site_label_1
_geom_bond_atom_site_label_2
_geom_bond_site_symmetry_1
_geom_bond_site_symmetry_2
_geom_bond_distance
_geom_bond_publ_flag
O21 C2 ? ? 1.214(2) yes
O61 C6 ? ? 1.226(2) yes
O32' N31' ? ? 1.223(3) ?
O33' N31' ? ? 1.224(2) ?
N1 C2 ? ? 1.387(2) yes
N1 C6 ? ? 1.377(2) yes
N31' C3' ? ? 1.483(3) ?
C2 C3 ? ? 1.528(2) ?
C3 C31 ? ? 1.548(2) ?
C3 C4 ? ? 1.537(2) ?
C3 C1' ? ? 1.531(2) ?
C31 C32 ? ? 1.521(3) ?
C4 C5 ? ? 1.520(2) ?
C5 C6 ? ? 1.490(2) ?
C1' C2' ? ? 1.395(2) ?
C1' C6' ? ? 1.393(2) ?
C2' C3' ? ? 1.374(3) ?
C3' C4' ? ? 1.378(3) ?
C4' C5' ? ? 1.371(3) ?
C5' C6' ? ? 1.385(3) ?

loop_
_geom_hbond_atom_site_label_D
_geom_hbond_atom_site_label_H
_geom_hbond_atom_site_label_A
_geom_hbond_site_symmetry_D
_geom_hbond_site_symmetry_A
_geom_hbond_distance_DH
_geom_hbond_distance_HA
_geom_hbond_distance_DA
_geom_hbond_angle_DHA
_geom_hbond_publ_flag
N1 H1 O61 1 3_556 0.86 2.17 3.022(2) 168 yes

loop_
_geom_torsion_atom_site_label_1
_geom_torsion_atom_site_label_2
_geom_torsion_atom_site_label_3
_geom_torsion_atom_site_label_4
_geom_torsion
_geom_torsion_publ_flag
O21 C2 C3 C1' 84.0(2) ?
O21 C2 C3 C4 -156.25(17) ?
O21 C2 C3 C31 -35.3(2) ?
O32' N31' C3' C2' -5.1(3) yes
O33' N31' C3' C2' 175.65(18) yes
O32' N31' C3' C4' 174.25(19) yes
O33' N31' C3' C4' -5.0(3) ?
N1 C2 C3 C1' -94.42(17) ?
N1 C2 C3 C4 25.3(2) ?
N1 C2 C3 C31 146.27(15) ?
N31' C3' C4' C5' -179.86(17) ?
C2 C3 C4 C5 -50.87(19) yes
C2 N1 C6 O61 178.36(18) ?
C2 N1 C6 C5 -0.2(3) ?
C2 C3 C31 C32 -57.1(2) yes
C2 C3 C1' C6' 12.7(2) ?
C2 C3 C1' C2' -169.74(15) yes
C3 C4 C5 C6 52.4(2) yes
C3 C1' C2' C3' -179.17(16) ?
C3 C1' C6' C5' 177.61(17) ?
C31 C3 C1' C6' 130.58(17) yes
C31 C3 C1' C2' -51.8(2) yes
C31 C3 C4 C5 -170.41(15) yes
C4 C5 C6 O61 155.05(18) ?
C4 C5 C6 N1 -26.5(2) ?
C4 C3 C31 C32 63.8(2) ?
C4 C3 C1' C6' -107.52(18) yes
C4 C3 C1' C2' 70.06(18) ?
C6 N1 C2 O21 -178.15(17) ?
C6 N1 C2 C3 0.4(3) ?
C1' C3 C4 C5 67.82(18) yes
C1' C3 C31 C32 -174.87(16) ?
C1' C2' C3' C4' 1.8(3) ?
C1' C2' C3' N31' -178.90(15) ?
C2' C3' C4' C5' -0.6(3) ?
C2' C1' C6' C5' 0.0(3) ?
C3' C4' C5' C6' -1.0(3) ?
C4' C5' C6' C1' 1.2(3) ?
C6' C1' C2' C3' -1.5(3) ?
